data_4002643
loop_
_publ_author_name
'Tumanov, Nikolay A.'
'Roedern, Elsa'
'\/Lodziana, Zbigniew'
'Nielsen, Dorrit B.'
'Jensen, Torben R.'
'Talyzin, Alexandr V.'
'\<Cern\'y, Radovan'
'Chernyshov, Dmitry'
'Dmitriev, Vladimir'
'Palasyuk, Taras'
'Filinchuk, Yaroslav'

_publ_section_title
;
 High-Pressure Study of Mn(BH4)2Reveals a Stable Polymorph with High
 Hydrogen Density
;
_journal_issue 1
_journal_name_full 'Chemistry of Materials'
_journal_page_first 274
_journal_paper_doi 10.1021/acs.chemmater.5b04102
_journal_volume 28
_journal_year 2016
_chemical_formula_moiety 'Mn 2+, (BH4 1-)2'
_chemical_formula_sum 'B2 H8 Mn'
_chemical_formula_weight 84.62
_chemical_name_common '\d'-manganese borohydride'
_chemical_name_systematic
; 
manganese ditetrahydroborate
;
_space_group_IT_number 70
_symmetry_cell_setting orthorhombic
_symmetry_space_group_name_Hall '-F 2uv 2vw'
_symmetry_space_group_name_H-M 'F d d d :2'
_cell_angle_alpha 90.00000
_cell_angle_beta 90.00000
_cell_angle_gamma 90.00000
_cell_formula_units_Z 16
_cell_length_a 12.638(15)
_cell_length_b 9.321(10)
_cell_length_c 9.205(17)
_cell_measurement_temperature 295
_cell_volume 1084(3)
_computing_structure_refinement FULLPROF
_diffrn_ambient_pressure 11800000
_diffrn_ambient_temperature 295
_diffrn_detector 'image plate'
_diffrn_detector_type MAR345
_diffrn_measurement_device_type BM01A
_diffrn_radiation_type synchrotron
_diffrn_radiation_wavelength 0.709200
_diffrn_source synchrotron
_pd_char_colour colourless
_pd_instr_location
; 
BM01A (SNBL) at the ESRF, Grenoble, France
;
_pd_meas_2theta_range_inc 0.031142
_pd_meas_2theta_range_max 40.90358
_pd_meas_2theta_range_min 2.72276
_pd_meas_number_of_points 1228
_pd_meas_scan_method fixed
_pd_prep_temperature 295
_pd_proc_2theta_range_inc 0.031142
_pd_proc_2theta_range_max 40.9596
_pd_proc_2theta_range_min 2.7788
_pd_proc_ls_prof_R_factor 1.7360
_pd_proc_ls_prof_wR_expected 0.0394
_pd_proc_ls_prof_wR_factor 2.1225
_pd_proc_wavelength 0.709200
_pd_spec_mounting
; 
0.5 mm borosilicate glass capillary
;
_pd_spec_mount_mode transmission
_pd_spec_shape cylinder
_refine_ls_goodness_of_fit_all 53.85
_refine_ls_number_parameters 8
_refine_ls_number_reflns 452
_refine_ls_number_restraints 0
_refine_ls_R_I_factor 10.6194
_refine_ls_shift/su_max 0.01
_cod_data_source_file cm5b04102_si_002.cif
_cod_data_source_block Mn(BH4)2_HP2_in_Fddd
_cod_depositor_comments
;
The following automatic conversions were performed:

'_symmetry_cell_setting' value 'Orthorhombic' changed to
'orthorhombic' according to
/usr/data/users/saulius/crontab/automatic-downloads/rss-feeds/ACS/lib/dictionaries/cif_core.dic
dictionary named 'cif_core.dic' version 2.4.2 from 2011-04-26.

Automatic conversion script
Id: cif_fix_values 4268 2015-11-12 08:31:59Z antanas 

 Adding full bibliography for 4002641--4002643.cif.
;
_cod_original_sg_symbol_H-M 'F d d d'
_cod_database_code 4002643
_pd_proc_ls_prof_cr_factor 17.4239
_pd_proc_ls_prof_cwr_factor 14.3740
_pd_proc_ls_prof_cwr_expected 0.2669
_pd_proc_ls_prof_chi2 2899.4062
_pd_proc_ls_prof_echi2 2899.4062

loop_
_symmetry_equiv_pos_as_xyz
x,y,z
x,-y+1/4,-z+1/4
-x+1/4,y,-z+1/4
-x+1/4,-y+1/4,z
-x,-y,-z
-x,y+3/4,z+3/4
x+3/4,-y,z+3/4
x+3/4,y+3/4,-z
x+1/2,y+1/2,z
x+1/2,-y+3/4,-z+1/4
-x+3/4,y+1/2,-z+1/4
-x+3/4,-y+3/4,z
-x+1/2,-y+1/2,-z
-x+1/2,y+1/4,z+3/4
x+1/4,-y+1/2,z+3/4
x+1/4,y+1/4,-z
x+1/2,y,z+1/2
x+1/2,-y+1/4,-z+3/4
-x+3/4,y,-z+3/4
-x+3/4,-y+1/4,z+1/2
-x+1/2,-y,-z+1/2
-x+1/2,y+3/4,z+1/4
x+1/4,-y,z+1/4
x+1/4,y+3/4,-z+1/2
x,y+1/2,z+1/2
x,-y+3/4,-z+3/4
-x+1/4,y+1/2,-z+3/4
-x+1/4,-y+3/4,z+1/2
-x,-y+1/2,-z+1/2
-x,y+1/4,z+1/4
x+3/4,-y+1/2,z+1/4
x+3/4,y+1/4,-z+1/2

loop_
_atom_site_label
_atom_site_fract_x
_atom_site_fract_y
_atom_site_fract_z
_atom_site_U_iso_or_equiv
_atom_site_occupancy
_atom_site_adp_type
_atom_site_type_symbol
Mn1 -0.08981 0.12500 0.12500 0.07634 1.00000 Uiso MN
B1 0.52633 0.44943 0.21955 0.04020 1.00000 Uiso B
H11 0.55862 0.32065 0.21651 0.05287 1.00000 Uiso H
H12 0.31244 0.30784 0.26337 0.05287 1.00000 Uiso H
H13 0.17630 0.20909 0.29581 0.05287 1.00000 Uiso H
H14 0.53619 0.49567 0.09304 0.05287 1.00000 Uiso H

loop_
_atom_type_symbol
_atom_type_scat_Cromer_Mann_a1
_atom_type_scat_Cromer_Mann_b1
_atom_type_scat_Cromer_Mann_a2
_atom_type_scat_Cromer_Mann_b2
_atom_type_scat_Cromer_Mann_a3
_atom_type_scat_Cromer_Mann_b3
_atom_type_scat_Cromer_Mann_a4
_atom_type_scat_Cromer_Mann_b4
_atom_type_scat_Cromer_Mann_c
_atom_type_scat_dispersion_real
_atom_type_scat_dispersion_imag
_atom_type_scat_source
mn 11.28190 5.34090 7.35730 0.34320 3.01930 17.86740 2.24410 83.75430 1.08960 0.29500 0.72900 International_Tables_for_Crystallography_Vol.C(1991)_Tables_6.1.1.4_and_6.1.1.5
b 2.05450 23.21850 1.33260 1.02100 1.09790 60.34980 0.70680 0.14030 -0.19320 0.00000 0.00100 International_Tables_for_Crystallography_Vol.C(1991)_Tables_6.1.1.4_and_6.1.1.5
h 0.49300 10.51090 0.32291 26.12570 0.14019 3.14236 0.04081 57.79970 0.00304 0.00000 0.00000 International_Tables_for_Crystallography_Vol.C(1991)_Tables_6.1.1.4_and_6.1.1.5

loop_
_geom_angle_atom_site_label_1
_geom_angle_atom_site_label_2
_geom_angle_atom_site_label_3
_geom_angle
_geom_angle_site_symmetry_1
_geom_angle_site_symmetry_3
H11 B1 H12 104.84(14) 1_555 12_555
H11 B1 H13 120.10(18) 1_555 12_555
H11 B1 H14 106.00 1_555 1_555
H12 B1 H13 107.31(16) 12_555 12_555
H12 B1 H14 115.4(2) 12_555 1_555
H13 B1 H14 103.9(3) 12_555 1_555

loop_
_geom_bond_atom_site_label_1
_geom_bond_atom_site_label_2
_geom_bond_distance
_geom_bond_site_symmetry_2
Mn1 B1 2.3643(17) 9_445
Mn1 B1 2.322(2) 15_454
B1 H11 1.27000 1_555
B1 H12 1.19000 12_555
B1 H13 1.26000 12_555
B1 H14 1.25000 1_555

loop_
_cod_changelog_entry_id
_cod_changelog_entry_author
_cod_changelog_entry_date
_cod_changelog_entry_text
1 'Vaitkus, Antanas' 2021-11-08T19:30:00+03:00
;
 Corrected the '_diffrn_ambient_pressure' data item value by changing it
 from 118 GPa to 11.8 GPa as specified in the original publication.
;
